data_2020843
loop_
_publ_author_name
'Martin, Kenneth L.'
'Breton, Gary W.'

_publ_section_title
;
 Computational, ^1^H NMR, and X-ray structural studies on 1-arylurazole
 tetrazane dimers
;
_journal_coeditor_code FN3238
_journal_issue 9
_journal_name_full 'Acta Crystallographica Section C'
_journal_page_first
;
;
_journal_paper_doi 10.1107/S2053229617010786
_journal_volume 73
_journal_year 2017
_chemical_formula_iupac 'C24 H28 N6 O4'
_chemical_formula_moiety 'C24 H28 N6 O4'
_chemical_formula_sum 'C24 H28 N6 O4'
_chemical_formula_weight 464.52
_chemical_melting_point 433
_chemical_name_common 'A646 (Breton2016)'
_chemical_name_systematic
4-Methyl-1-[4-methyl-3,5-dioxo-2-(2,4,6-trimethylphenyl)-1,2,4-triazolidin-1-yl]-2-(2,4,6-trimethylphenyl)-1,2,4-triazolidine-3,5-dione
_space_group_crystal_system orthorhombic
_space_group_IT_number 56
_space_group_name_Hall '-P 2ab 2ac'
_space_group_name_H-M_alt 'P c c n'
_symmetry_space_group_name_Hall '-P 2ab 2ac'
_symmetry_space_group_name_H-M 'P c c n'
_atom_sites_solution_hydrogens difmap
_atom_sites_solution_primary direct
_atom_sites_solution_secondary difmap
_audit_creation_method SHELXL-2017/1
_cell_angle_alpha 90
_cell_angle_beta 90
_cell_angle_gamma 90
_cell_formula_units_Z 4
_cell_length_a 9.1077(7)
_cell_length_b 13.5893(11)
_cell_length_c 19.4760(16)
_cell_measurement_reflns_used 9977
_cell_measurement_temperature 100(2)
_cell_measurement_theta_max 30.6804
_cell_measurement_theta_min 2.5732
_cell_volume 2410.5(3)
_computing_cell_refinement
;
SAINT (Bruker, 2015)
;
_computing_data_collection
;
APEX2 (Bruker, 2014)
;
_computing_data_reduction
;
SAINT (Bruker, 2015)
;
_computing_molecular_graphics
;
ShelXle (H\"ubschle <i>et al.</i>,  2011)
;
_computing_publication_material
;
ShelXle (H\"ubschle <i>et al.</i>,  2011)
;
_computing_structure_refinement
;
SHELXL2017 (Sheldrick, 2015)
;
_computing_structure_solution
;
SHELXS97 (Sheldrick, 2008)
;
_diffrn_ambient_temperature 100(2)
_diffrn_detector_area_resol_mean 8.3333
_diffrn_measured_fraction_theta_full 0.999
_diffrn_measured_fraction_theta_max 0.997
_diffrn_measurement_device_type 'Bruker APEXII CCD'
_diffrn_measurement_method '\f and \w scans'
_diffrn_radiation_type MoK\a
_diffrn_radiation_wavelength 0.71073
_diffrn_reflns_av_R_equivalents 0.0248
_diffrn_reflns_limit_h_max 13
_diffrn_reflns_limit_h_min -10
_diffrn_reflns_limit_k_max 19
_diffrn_reflns_limit_k_min -19
_diffrn_reflns_limit_l_max 27
_diffrn_reflns_limit_l_min -25
_diffrn_reflns_number 20363
_diffrn_reflns_theta_full 25.242
_diffrn_reflns_theta_max 30.680
_diffrn_reflns_theta_min 2.573
_exptl_absorpt_coefficient_mu 0.090
_exptl_absorpt_correction_T_max 0.7461
_exptl_absorpt_correction_T_min 0.6611
_exptl_absorpt_correction_type multi-scan
_exptl_absorpt_process_details
;
(SADABS; Bruker, 2016)
;
_exptl_crystal_colour colourless
_exptl_crystal_density_diffrn 1.280
_exptl_crystal_density_method 'not measured'
_exptl_crystal_description block
_exptl_crystal_F_000 984
_exptl_crystal_size_max 0.842
_exptl_crystal_size_mid 0.503
_exptl_crystal_size_min 0.341
_refine_diff_density_max 0.473
_refine_diff_density_min -0.218
_refine_ls_extinction_method none
_refine_ls_goodness_of_fit_ref 1.041
_refine_ls_hydrogen_treatment refall
_refine_ls_matrix_type full
_refine_ls_number_parameters 223
_refine_ls_number_reflns 3721
_refine_ls_number_restraints 72
_refine_ls_restrained_S_all 1.036
_refine_ls_R_factor_all 0.0492
_refine_ls_R_factor_gt 0.0446
_refine_ls_shift/su_max 0.015
_refine_ls_shift/su_mean 0.001
_refine_ls_structure_factor_coef Fsqd
_refine_ls_weighting_details 'w=1/[\s^2^(Fo^2^)+(0.0749P)^2^+0.8555P] where P=(Fo^2^+2Fc^2^)/3'
_refine_ls_weighting_scheme calc
_refine_ls_wR_factor_gt 0.1195
_refine_ls_wR_factor_ref 0.1261
_reflns_number_gt 3323
_reflns_number_total 3721
_reflns_threshold_expression 'I > 2\s(I)'
_cod_data_source_file fn3238sup1.cif
_cod_data_source_block I
_cod_database_code 2020843
_shelx_space_group_comment
;
The symmetry employed for this shelxl refinement is uniquely defined
by the following loop, which should always be used as a source of
symmetry information in preference to the above space-group names.
They are only intended as comments.
;

loop_
_space_group_symop_operation_xyz
'x, y, z'
'-x+1/2, -y+1/2, z'
'-x, y+1/2, -z+1/2'
'x+1/2, -y, -z+1/2'
'-x, -y, -z'
'x-1/2, y-1/2, -z'
'x, -y-1/2, z-1/2'
'-x-1/2, y, z-1/2'

loop_
_atom_site_type_symbol
_atom_site_label
_atom_site_fract_x
_atom_site_fract_y
_atom_site_fract_z
_atom_site_U_iso_or_equiv
_atom_site_adp_type
_atom_site_calc_flag
_atom_site_occupancy
O O1 0.14248(8) 0.15831(5) 0.25907(4) 0.01958(16) Uani d 1
O O2 0.56911(8) 0.04859(5) 0.35811(4) 0.02095(16) Uani d 1
N N1 0.26561(8) 0.20011(5) 0.35988(4) 0.01305(16) Uani d 1
N N2 0.35286(8) 0.07732(5) 0.29746(4) 0.01640(16) Uani d 1
N N3 0.41174(8) 0.17803(5) 0.38272(4) 0.01289(15) Uani d 1
C C1 0.24245(10) 0.14570(6) 0.29872(4) 0.01453(17) Uani d 1
C C2 0.36322(13) -0.00245(8) 0.24773(6) 0.0268(2) Uani d 1
H H2A 0.2665(17) -0.0188(14) 0.2306(11) 0.018(7) Uiso d 0.59(4)
H H2B 0.421(3) 0.0219(16) 0.2080(9) 0.052(11) Uiso d 0.59(4)
H H2C 0.412(3) -0.0587(12) 0.2677(10) 0.027(8) Uiso d 0.59(4)
H H2F 0.321(4) -0.0626(13) 0.2681(12) 0.037(12) Uiso d 0.41(4)
H H2D 0.308(3) 0.0144(18) 0.2066(10) 0.021(10) Uiso d 0.41(4)
H H2E 0.4647(18) -0.0156(19) 0.2365(13) 0.017(10) Uiso d 0.41(4)
C C3 0.45849(10) 0.09596(6) 0.34806(5) 0.01476(17) Uani d 1
C C4 0.45249(9) 0.20492(6) 0.45127(4) 0.01326(16) Uani d 1
C C5 0.54272(11) 0.28700(7) 0.45977(5) 0.01975(19) Uani d 1
C C6 0.59948(14) 0.34619(9) 0.40023(6) 0.0310(3) Uani d 1
H H6A 0.5857(19) 0.3145(12) 0.3563(7) 0.052(6) Uiso d 1
H H6B 0.7012(14) 0.3635(11) 0.4040(8) 0.040(4) Uiso d 1
H H6C 0.546(2) 0.4099(12) 0.3951(10) 0.086(8) Uiso d 1
C C7 0.57694(15) 0.31505(8) 0.52693(6) 0.0300(3) Uani d 1
H H7 0.6382(19) 0.3702(13) 0.5328(9) 0.039(4) Uiso d 1
C C8 0.52312(15) 0.26429(8) 0.58352(5) 0.0284(2) Uani d 1
C C9 0.5563(3) 0.29835(13) 0.65532(7) 0.0595(6) Uani d 1
H H9A 0.592(2) 0.2490(16) 0.6836(9) 0.089(8) Uiso d 1
H H9B 0.618(2) 0.3521(13) 0.6560(9) 0.059(6) Uiso d 1
H H9C 0.468(2) 0.3191(18) 0.6777(11) 0.132(13) Uiso d 1
C C10 0.43458(12) 0.18197(7) 0.57286(5) 0.0213(2) Uani d 1
H H10 0.3980(18) 0.1460(12) 0.6115(8) 0.032(4) Uiso d 1
C C11 0.39823(10) 0.15077(6) 0.50710(5) 0.01638(18) Uani d 1
C C12 0.30343(13) 0.06119(8) 0.49601(6) 0.0260(2) Uani d 1
H H12A 0.2787(17) 0.0309(11) 0.5393(7) 0.045(5) Uiso d 1
H H12B 0.3582(18) 0.0119(11) 0.4697(8) 0.056(6) Uiso d 1
H H12C 0.2162(16) 0.0770(12) 0.4718(8) 0.052(5) Uiso d 1

loop_
_atom_site_aniso_label
_atom_site_aniso_U_11
_atom_site_aniso_U_22
_atom_site_aniso_U_33
_atom_site_aniso_U_12
_atom_site_aniso_U_13
_atom_site_aniso_U_23
O1 0.0168(3) 0.0192(3) 0.0228(3) 0.0009(2) -0.0055(2) -0.0024(2)
O2 0.0162(3) 0.0188(3) 0.0279(4) 0.0057(2) -0.0029(3) -0.0039(3)
N1 0.0119(3) 0.0094(3) 0.0178(3) 0.0016(2) -0.0024(2) -0.0012(2)
N2 0.0143(4) 0.0139(3) 0.0210(4) 0.0019(2) -0.0021(3) -0.0053(3)
N3 0.0113(3) 0.0124(3) 0.0150(3) 0.0021(2) -0.0019(2) -0.0013(2)
C1 0.0140(4) 0.0116(3) 0.0180(4) -0.0008(3) 0.0000(3) -0.0014(3)
C2 0.0242(5) 0.0231(4) 0.0330(5) 0.0041(4) -0.0034(4) -0.0161(4)
C3 0.0135(4) 0.0123(3) 0.0185(4) -0.0002(3) 0.0001(3) -0.0010(3)
C4 0.0135(4) 0.0122(3) 0.0141(4) -0.0008(3) 0.0002(3) 0.0001(3)
C5 0.0254(5) 0.0179(4) 0.0159(4) -0.0095(3) 0.0001(3) 0.0012(3)
C6 0.0377(6) 0.0347(6) 0.0207(5) -0.0232(5) -0.0017(4) 0.0076(4)
C7 0.0483(7) 0.0235(5) 0.0181(4) -0.0183(5) -0.0036(4) -0.0012(4)
C8 0.0450(7) 0.0245(5) 0.0158(4) -0.0085(4) 0.0000(4) -0.0021(3)
C9 0.1150(17) 0.0468(8) 0.0168(5) -0.0332(10) -0.0024(7) -0.0059(5)
C10 0.0254(5) 0.0222(4) 0.0163(4) -0.0016(3) 0.0023(3) 0.0043(3)
C11 0.0153(4) 0.0153(4) 0.0185(4) -0.0014(3) -0.0002(3) 0.0045(3)
C12 0.0252(5) 0.0237(4) 0.0292(5) -0.0120(4) -0.0081(4) 0.0124(4)

loop_
_atom_type_symbol
_atom_type_description
_atom_type_scat_dispersion_real
_atom_type_scat_dispersion_imag
_atom_type_scat_source
C C 0.0033 0.0016 'International Tables Vol C Tables 4.2.6.8 and 6.1.1.4'
H H 0.0000 0.0000 'International Tables Vol C Tables 4.2.6.8 and 6.1.1.4'
N N 0.0061 0.0033 'International Tables Vol C Tables 4.2.6.8 and 6.1.1.4'
O O 0.0106 0.0060 'International Tables Vol C Tables 4.2.6.8 and 6.1.1.4'

loop_
_geom_angle_atom_site_label_1
_geom_angle_atom_site_label_2
_geom_angle_atom_site_label_3
_geom_angle_site_symmetry_1
_geom_angle
N1 N1 C1 2 118.68(5)
N1 N1 N3 2 113.27(8)
C1 N1 N3 . 106.82(6)
C1 N2 C3 . 111.66(7)
C1 N2 C2 . 124.36(8)
C3 N2 C2 . 123.92(8)
C3 N3 C4 . 125.83(7)
C3 N3 N1 . 107.79(7)
C4 N3 N1 . 118.40(7)
O1 C1 N2 . 129.74(8)
O1 C1 N1 . 125.18(8)
N2 C1 N1 . 105.05(7)
O2 C3 N3 . 127.65(8)
O2 C3 N2 . 126.08(8)
N3 C3 N2 . 106.27(7)
C5 C4 C11 . 122.33(8)
C5 C4 N3 . 117.84(8)
C11 C4 N3 . 119.81(8)
C4 C5 C7 . 117.42(9)
C4 C5 C6 . 122.60(9)
C7 C5 C6 . 119.96(9)
C8 C7 C5 . 121.89(9)
C7 C8 C10 . 118.95(9)
C7 C8 C9 . 120.93(11)
C10 C8 C9 . 120.10(10)
C11 C10 C8 . 121.33(9)
C10 C11 C4 . 118.07(8)
C10 C11 C12 . 121.00(8)
C4 C11 C12 . 120.93(8)

loop_
_geom_bond_atom_site_label_1
_geom_bond_atom_site_label_2
_geom_bond_site_symmetry_2
_geom_bond_distance
O1 C1 . 1.2062(11)
O2 C3 . 1.2115(11)
N1 N1 2 1.3854(13)
N1 C1 . 1.4178(11)
N1 N3 . 1.4349(10)
N2 C1 . 1.3694(11)
N2 C3 . 1.4003(11)
N2 C2 . 1.4567(12)
N3 C3 . 1.3714(11)
N3 C4 . 1.4331(11)
C4 C5 . 1.3953(12)
C4 C11 . 1.4030(12)
C5 C7 . 1.3975(14)
C5 C6 . 1.5030(14)
C7 C8 . 1.3896(15)
C8 C10 . 1.3945(14)
C8 C9 . 1.5035(17)
C10 C11 . 1.3891(13)
C11 C12 . 1.5080(13)

loop_
_geom_torsion_atom_site_label_1
_geom_torsion_atom_site_label_2
_geom_torsion_atom_site_label_3
_geom_torsion_atom_site_label_4
_geom_torsion_site_symmetry_1
_geom_torsion
N1 N1 N3 C3 2 -147.65(6)
C1 N1 N3 C3 . -15.15(9)
N1 N1 N3 C4 2 61.61(8)
C1 N1 N3 C4 . -165.89(7)
C3 N2 C1 O1 . 171.90(9)
C2 N2 C1 O1 . -5.46(16)
C3 N2 C1 N1 . -10.06(10)
C2 N2 C1 N1 . 172.58(9)
N1 N1 C1 O1 2 -37.29(14)
N3 N1 C1 O1 . -166.76(8)
N1 N1 C1 N2 2 144.56(9)
N3 N1 C1 N2 . 15.09(9)
C4 N3 C3 O2 . -23.65(15)
N1 N3 C3 O2 . -171.62(9)
C4 N3 C3 N2 . 156.86(8)
N1 N3 C3 N2 . 8.89(9)
C1 N2 C3 O2 . -178.74(9)
C2 N2 C3 O2 . -1.37(15)
C1 N2 C3 N3 . 0.76(10)
C2 N2 C3 N3 . 178.13(9)
C3 N3 C4 C5 . 110.61(10)
N1 N3 C4 C5 . -104.43(10)
C3 N3 C4 C11 . -71.19(12)
N1 N3 C4 C11 . 73.77(10)
C11 C4 C5 C7 . -0.72(15)
N3 C4 C5 C7 . 177.43(9)
C11 C4 C5 C6 . -179.11(10)
N3 C4 C5 C6 . -0.96(15)
C4 C5 C7 C8 . -0.46(18)
C6 C5 C7 C8 . 177.98(13)
C5 C7 C8 C10 . 1.2(2)
C5 C7 C8 C9 . -177.41(15)
C7 C8 C10 C11 . -0.72(18)
C9 C8 C10 C11 . 177.87(14)
C8 C10 C11 C4 . -0.40(15)
C8 C10 C11 C12 . 179.50(10)
C5 C4 C11 C10 . 1.14(14)
N3 C4 C11 C10 . -176.98(8)
C5 C4 C11 C12 . -178.75(9)
N3 C4 C11 C12 . 3.13(13)

_cod_database_fobs_code 2020843
